data_7128878
loop_
_publ_author_name
'Wu, Xiang'
'Ding, Du'
'Zhang, Ying'
'Jiang, Hua-Jie'
'Wang, Tao'
'Zhao, Li-Ping'

_publ_section_title
;
 Enantioselective synthesis of 1-aminoindene derivatives <i>via</i>
 asymmetric Br\/onsted acid catalysis.
;
_journal_issue 76
_journal_name_full 'Chemical communications (Cambridge, England)'
_journal_page_first 9680
_journal_page_last 9683
_journal_paper_doi 10.1039/d1cc03568a
_journal_volume 57
_journal_year 2021
_chemical_absolute_configuration rmad
_chemical_formula_moiety 'C24 H23 N O4 S'
_chemical_formula_sum 'C24 H23 N O4 S'
_chemical_formula_weight 421.49
_space_group_crystal_system monoclinic
_space_group_IT_number 4
_space_group_name_Hall 'P 2yb'
_space_group_name_H-M_alt 'P 1 21 1'
_atom_sites_solution_hydrogens mixed
_atom_sites_solution_primary dual
_audit_creation_date 2020-01-10
_audit_creation_method
;
Olex2 1.2
(compiled 2018.05.29 svn.r3508 for OlexSys, GUI svn.r5506)
;
_audit_update_record
;
2021-06-05 deposited with the CCDC.	2021-08-24 downloaded from the CCDC.
;
_cell_angle_alpha 90
_cell_angle_beta 103.581(2)
_cell_angle_gamma 90
_cell_formula_units_Z 2
_cell_length_a 8.1788(3)
_cell_length_b 7.7926(3)
_cell_length_c 16.7712(6)
_cell_measurement_reflns_used 2480
_cell_measurement_temperature 200(2)
_cell_measurement_theta_max 54.84
_cell_measurement_theta_min 7.60
_cell_volume 1039.01(7)
_computing_cell_refinement 'SAINT v8.37A (Bruker, 2015)'
_computing_data_reduction 'SAINT v8.37A (Bruker, 2015)'
_computing_molecular_graphics 'Olex2 (Dolomanov et al., 2009)'
_computing_publication_material 'Olex2 (Dolomanov et al., 2009)'
_computing_structure_refinement 'ShelXL (Sheldrick, 2015)'
_computing_structure_solution 'ShelXT (Sheldrick, 2015)'
_diffrn_ambient_temperature 200
_diffrn_measured_fraction_theta_full 0.995
_diffrn_measured_fraction_theta_max 0.994
_diffrn_measurement_device_type 'Bruker D8 Venture'
_diffrn_measurement_method '\f and \w scans'
_diffrn_radiation_type GaK\a
_diffrn_radiation_wavelength 1.34139
_diffrn_reflns_av_R_equivalents 0.0470
_diffrn_reflns_av_unetI/netI 0.0443
_diffrn_reflns_Laue_measured_fraction_full 0.995
_diffrn_reflns_Laue_measured_fraction_max 0.994
_diffrn_reflns_limit_h_max 9
_diffrn_reflns_limit_h_min -9
_diffrn_reflns_limit_k_max 9
_diffrn_reflns_limit_k_min -9
_diffrn_reflns_limit_l_max 20
_diffrn_reflns_limit_l_min -20
_diffrn_reflns_number 13886
_diffrn_reflns_point_group_measured_fraction_full 0.990
_diffrn_reflns_point_group_measured_fraction_max 0.988
_diffrn_reflns_theta_full 53.594
_diffrn_reflns_theta_max 54.960
_diffrn_reflns_theta_min 4.720
_diffrn_standards_number 0
_exptl_absorpt_coefficient_mu 1.064
_exptl_absorpt_correction_T_max 0.7508
_exptl_absorpt_correction_T_min 0.6256
_exptl_absorpt_correction_type multi-scan
_exptl_absorpt_process_details
'SADABS-2016/2 (Bruker,2016/2) was used for absorption correction. wR2(int) was 0.1494 before and 0.0614 after correction. The Ratio of minimum to maximum transmission is 0.6570. The \l/2 correction factor is Not present.'
_exptl_crystal_colour colourless
_exptl_crystal_density_diffrn 1.347
_exptl_crystal_description needle
_exptl_crystal_F_000 444
_exptl_crystal_size_max 0.1
_exptl_crystal_size_mid 0.08
_exptl_crystal_size_min 0.006
_refine_diff_density_max 0.286
_refine_diff_density_min -0.320
_refine_diff_density_rms 0.040
_refine_ls_abs_structure_details
;
 Flack x determined using 1543 quotients [(I+)-(I-)]/[(I+)+(I-)]
 (Parsons, Flack and Wagner, Acta Cryst. B69 (2013) 249-259).
;
_refine_ls_abs_structure_Flack 0.037(10)
_refine_ls_extinction_method none
_refine_ls_goodness_of_fit_ref 1.048
_refine_ls_hydrogen_treatment constr
_refine_ls_matrix_type full
_refine_ls_number_parameters 273
_refine_ls_number_reflns 3912
_refine_ls_number_restraints 1
_refine_ls_restrained_S_all 1.048
_refine_ls_R_factor_all 0.0389
_refine_ls_R_factor_gt 0.0356
_refine_ls_shift/su_max 0.000
_refine_ls_shift/su_mean 0.000
_refine_ls_structure_factor_coef Fsqd
_refine_ls_weighting_details 'w=1/[\s^2^(Fo^2^)+(0.0475P)^2^+0.1318P] where P=(Fo^2^+2Fc^2^)/3'
_refine_ls_weighting_scheme calc
_refine_ls_wR_factor_gt 0.0896
_refine_ls_wR_factor_ref 0.0926
_reflns_Friedel_coverage 0.844
_reflns_Friedel_fraction_full 0.985
_reflns_Friedel_fraction_max 0.981
_reflns_number_gt 3679
_reflns_number_total 3912
_reflns_threshold_expression 'I > 2\s(I)'
_cod_data_source_file d1cc03568a2.cif
_cod_data_source_block 200110dd_0m
_cod_depositor_comments 'Adding full bibliography for 7128877--7128878.cif.'
_cod_database_code 7128878
_shelx_shelxl_version_number 2016/6
_shelx_space_group_comment
;
The symmetry employed for this shelxl refinement is uniquely defined
by the following loop, which should always be used as a source of
symmetry information in preference to the above space-group names.
They are only intended as comments.
;
_shelx_estimated_absorpt_t_max 0.994
_shelx_estimated_absorpt_t_min 0.901
_olex2_refinement_description
;
1. Fixed Uiso
 At 1.2 times of:
  All C(H) groups, All C(H,H) groups, All N(H) groups
 At 1.5 times of:
  All C(H,H,H) groups
2.a Riding coordinates:
 N1(H1)
2.b Ternary CH refined with riding coordinates:
 C1(H1A), C2(H2), C3(H3)
2.c Secondary CH2 refined with riding coordinates:
 C10(H10A,H10B)
2.d Aromatic/amide H refined with riding coordinates:
 C5(H5), C6(H6), C7(H7), C8(H8), C12(H12), C13(H13), C15(H15), C19(H19),
 C20(H20), C22(H22), C23(H23)
2.e Idealised Me refined as rotating group:
 C17(H17A,H17B,H17C), C24(H24A,H24B,H24C)
;
_olex2_submission_special_instructions 'No special instructions were received'

loop_
_space_group_symop_operation_xyz
'x, y, z'
'-x, y+1/2, -z'

loop_
_atom_site_label
_atom_site_type_symbol
_atom_site_fract_x
_atom_site_fract_y
_atom_site_fract_z
_atom_site_U_iso_or_equiv
_atom_site_adp_type
_atom_site_occupancy
_atom_site_site_symmetry_order
_atom_site_calc_flag
_atom_site_refinement_flags_posn
_atom_site_refinement_flags_adp
_atom_site_refinement_flags_occupancy
_atom_site_disorder_assembly
_atom_site_disorder_group
S1 S -0.08686(8) -0.26208(9) -0.10543(4) 0.03242(19) Uani 1 1 d . . . . .
O1 O -0.2009(3) -0.6016(3) -0.32658(12) 0.0461(6) Uani 1 1 d . . . . .
O2 O -0.8569(3) -0.7424(4) -0.48767(12) 0.0592(7) Uani 1 1 d . . . . .
O3 O -0.2379(3) -0.1682(3) -0.14075(14) 0.0434(5) Uani 1 1 d . . . . .
O4 O 0.0105(3) -0.2168(3) -0.02515(11) 0.0435(6) Uani 1 1 d . . . . .
N1 N -0.1356(3) -0.4610(3) -0.10013(14) 0.0352(6) Uani 1 1 d . . . . .
H1 H -0.045960 -0.522408 -0.093221 0.042 Uiso 1 1 d R . . . .
C1 C -0.2714(3) -0.5433(4) -0.15906(16) 0.0305(6) Uani 1 1 d . . . . .
H1A H -0.310310 -0.461820 -0.205707 0.037 Uiso 1 1 calc R . . . .
C2 C -0.2285(3) -0.7149(4) -0.19511(17) 0.0356(7) Uani 1 1 d . . . . .
H2 H -0.168784 -0.789594 -0.148905 0.043 Uiso 1 1 calc R . . . .
C3 C -0.4034(4) -0.7940(4) -0.23208(16) 0.0340(6) Uani 1 1 d . . . . .
H3 H -0.396282 -0.922083 -0.230366 0.041 Uiso 1 1 calc R . . . .
C4 C -0.5051(3) -0.7305(4) -0.17305(15) 0.0308(6) Uani 1 1 d . . . . .
C5 C -0.6545(4) -0.7931(4) -0.15774(17) 0.0381(7) Uani 1 1 d . . . . .
H5 H -0.713823 -0.883549 -0.190047 0.046 Uiso 1 1 calc R . . . .
C6 C -0.7150(4) -0.7215(4) -0.09469(18) 0.0422(8) Uani 1 1 d . . . . .
H6 H -0.816998 -0.763289 -0.084091 0.051 Uiso 1 1 calc R . . . .
C7 C -0.6296(4) -0.5903(5) -0.04694(19) 0.0412(7) Uani 1 1 d . . . . .
H7 H -0.671502 -0.545125 -0.003034 0.049 Uiso 1 1 calc R . . . .
C8 C -0.4817(4) -0.5237(4) -0.06296(17) 0.0374(7) Uani 1 1 d . . . . .
H8 H -0.422766 -0.432922 -0.030709 0.045 Uiso 1 1 calc R . . . .
C9 C -0.4234(3) -0.5933(4) -0.12687(16) 0.0303(6) Uani 1 1 d . . . . .
C10 C -0.1210(4) -0.7012(5) -0.25686(19) 0.0456(8) Uani 1 1 d . . . . .
H10A H -0.011976 -0.647855 -0.230374 0.055 Uiso 1 1 calc R . . . .
H10B H -0.098111 -0.817779 -0.275071 0.055 Uiso 1 1 calc R . . . .
C11 C -0.3648(4) -0.6458(4) -0.36186(19) 0.0384(7) Uani 1 1 d . . . . .
C12 C -0.4273(4) -0.5907(4) -0.44276(18) 0.0448(8) Uani 1 1 d . . . . .
H12 H -0.356031 -0.530094 -0.470279 0.054 Uiso 1 1 calc R . . . .
C13 C -0.5900(5) -0.6236(5) -0.48229(19) 0.0476(8) Uani 1 1 d . . . . .
H13 H -0.631452 -0.586228 -0.537249 0.057 Uiso 1 1 calc R . . . .
C14 C -0.6953(4) -0.7119(4) -0.44215(17) 0.0431(8) Uani 1 1 d . . . . .
C15 C -0.6352(4) -0.7651(5) -0.36220(16) 0.0380(6) Uani 1 1 d . . . . .
H15 H -0.707843 -0.824525 -0.334998 0.046 Uiso 1 1 calc R . . . .
C16 C -0.4689(4) -0.7327(4) -0.32063(15) 0.0336(6) Uani 1 1 d . . . . .
C17 C -0.9742(5) -0.8164(7) -0.4469(2) 0.0774(16) Uani 1 1 d . . . . .
H17A H -1.084011 -0.827315 -0.485478 0.116 Uiso 1 1 calc GR . . . .
H17B H -0.984774 -0.742740 -0.400984 0.116 Uiso 1 1 calc GR . . . .
H17C H -0.934425 -0.930203 -0.426019 0.116 Uiso 1 1 calc GR . . . .
C18 C 0.0465(3) -0.2437(4) -0.17396(15) 0.0321(6) Uani 1 1 d . . . . .
C19 C 0.2191(3) -0.2357(4) -0.14375(17) 0.0353(6) Uani 1 1 d . . . . .
H19 H 0.265825 -0.231949 -0.086294 0.042 Uiso 1 1 calc R . . . .
C20 C 0.3230(3) -0.2332(4) -0.19829(18) 0.0389(7) Uani 1 1 d . . . . .
H20 H 0.441402 -0.226300 -0.177667 0.047 Uiso 1 1 calc R . . . .
C21 C 0.2575(4) -0.2405(4) -0.28226(17) 0.0395(7) Uani 1 1 d . . . . .
C22 C 0.0841(4) -0.2464(6) -0.31096(17) 0.0483(8) Uani 1 1 d . . . . .
H22 H 0.037405 -0.250825 -0.368409 0.058 Uiso 1 1 calc R . . . .
C23 C -0.0228(4) -0.2461(5) -0.25787(16) 0.0438(7) Uani 1 1 d . . . . .
H23 H -0.141327 -0.247570 -0.278555 0.053 Uiso 1 1 calc R . . . .
C24 C 0.3741(5) -0.2456(6) -0.3404(2) 0.0554(9) Uani 1 1 d . . . . .
H24A H 0.483988 -0.198492 -0.312888 0.083 Uiso 1 1 calc GR . . . .
H24B H 0.325982 -0.177148 -0.389265 0.083 Uiso 1 1 calc GR . . . .
H24C H 0.387829 -0.364645 -0.356571 0.083 Uiso 1 1 calc GR . . . .

loop_
_atom_site_aniso_label
_atom_site_aniso_U_11
_atom_site_aniso_U_22
_atom_site_aniso_U_33
_atom_site_aniso_U_23
_atom_site_aniso_U_13
_atom_site_aniso_U_12
S1 0.0323(3) 0.0365(4) 0.0292(3) -0.0025(3) 0.0087(2) -0.0018(3)
O1 0.0465(12) 0.0595(15) 0.0349(12) -0.0010(10) 0.0148(10) -0.0070(11)
O2 0.0511(12) 0.093(2) 0.0303(10) 0.0002(14) 0.0022(9) -0.0011(16)
O3 0.0378(11) 0.0399(13) 0.0537(13) 0.0059(10) 0.0133(10) 0.0074(10)
O4 0.0489(11) 0.0535(15) 0.0300(10) -0.0130(10) 0.0128(9) -0.0104(10)
N1 0.0326(12) 0.0374(14) 0.0338(13) 0.0035(10) 0.0041(10) -0.0029(11)
C1 0.0316(14) 0.0337(15) 0.0242(13) 0.0025(11) 0.0029(11) 0.0003(12)
C2 0.0374(14) 0.0365(17) 0.0324(14) 0.0017(12) 0.0074(12) 0.0056(12)
C3 0.0434(15) 0.0292(16) 0.0296(13) -0.0002(12) 0.0091(11) 0.0000(13)
C4 0.0373(13) 0.0305(16) 0.0234(12) 0.0057(12) 0.0048(10) 0.0003(12)
C5 0.0414(15) 0.0397(18) 0.0314(14) 0.0077(13) 0.0051(11) -0.0071(14)
C6 0.0384(15) 0.053(2) 0.0369(15) 0.0138(15) 0.0121(12) 0.0002(14)
C7 0.0460(17) 0.049(2) 0.0327(15) 0.0064(14) 0.0176(13) 0.0063(15)
C8 0.0454(17) 0.0395(17) 0.0271(14) 0.0023(13) 0.0081(12) 0.0003(14)
C9 0.0349(14) 0.0322(15) 0.0231(13) 0.0055(11) 0.0055(11) 0.0016(12)
C10 0.0425(16) 0.056(2) 0.0399(16) -0.0033(15) 0.0134(13) 0.0083(15)
C11 0.0473(17) 0.0385(17) 0.0321(15) -0.0042(13) 0.0147(13) 0.0007(14)
C12 0.061(2) 0.048(2) 0.0296(15) 0.0031(14) 0.0200(15) 0.0016(17)
C13 0.063(2) 0.056(2) 0.0259(15) 0.0036(14) 0.0136(15) 0.0069(18)
C14 0.0511(17) 0.050(2) 0.0273(14) -0.0043(14) 0.0075(13) 0.0071(15)
C15 0.0477(15) 0.0385(16) 0.0287(13) -0.0051(14) 0.0109(11) -0.0010(16)
C16 0.0467(15) 0.0297(16) 0.0260(13) -0.0022(12) 0.0115(11) 0.0030(13)
C17 0.050(2) 0.131(5) 0.047(2) 0.008(2) 0.0020(17) -0.012(2)
C18 0.0343(13) 0.0324(15) 0.0305(13) -0.0016(13) 0.0094(10) -0.0018(13)
C19 0.0352(13) 0.0382(17) 0.0313(13) 0.0028(13) 0.0056(11) 0.0007(13)
C20 0.0349(14) 0.0397(19) 0.0432(15) 0.0044(14) 0.0114(12) 0.0044(14)
C21 0.0512(16) 0.0332(17) 0.0386(14) 0.0016(14) 0.0195(12) -0.0011(15)
C22 0.0564(18) 0.061(2) 0.0276(13) -0.0030(16) 0.0107(13) -0.010(2)
C23 0.0392(14) 0.061(2) 0.0283(13) 0.0048(16) 0.0029(11) -0.0102(18)
C24 0.068(2) 0.055(2) 0.0534(19) -0.0011(19) 0.0348(17) 0.002(2)

loop_
_atom_type_symbol
_atom_type_description
_atom_type_scat_dispersion_real
_atom_type_scat_dispersion_imag
_atom_type_scat_source
C C 0.0148 0.0070 'International Tables Vol C Tables 4.2.6.8 and 6.1.1.4'
H H 0.0000 0.0000 'International Tables Vol C Tables 4.2.6.8 and 6.1.1.4'
N N 0.0253 0.0136 'International Tables Vol C Tables 4.2.6.8 and 6.1.1.4'
O O 0.0412 0.0250 'International Tables Vol C Tables 4.2.6.8 and 6.1.1.4'
S S 0.2924 0.4247 'International Tables Vol C Tables 4.2.6.8 and 6.1.1.4'

loop_
_geom_angle_atom_site_label_1
_geom_angle_atom_site_label_2
_geom_angle_atom_site_label_3
_geom_angle
_geom_angle_site_symmetry_1
_geom_angle_site_symmetry_3
_geom_angle_publ_flag
O3 S1 N1 108.26(13) . . ?
O3 S1 C18 107.02(13) . . ?
O4 S1 O3 119.60(14) . . ?
O4 S1 N1 105.93(13) . . ?
O4 S1 C18 107.38(12) . . ?
N1 S1 C18 108.23(14) . . ?
C11 O1 C10 115.3(3) . . ?
C14 O2 C17 117.9(2) . . ?
S1 N1 H1 109.2 . . ?
C1 N1 S1 123.25(19) . . ?
C1 N1 H1 109.7 . . ?
N1 C1 H1A 107.7 . . ?
N1 C1 C2 116.2(2) . . ?
N1 C1 C9 115.5(2) . . ?
C2 C1 H1A 107.7 . . ?
C9 C1 H1A 107.7 . . ?
C9 C1 C2 101.4(2) . . ?
C1 C2 H2 108.4 . . ?
C1 C2 C3 103.2(2) . . ?
C3 C2 H2 108.4 . . ?
C10 C2 C1 115.5(3) . . ?
C10 C2 H2 108.4 . . ?
C10 C2 C3 112.7(2) . . ?
C2 C3 H3 110.1 . . ?
C4 C3 C2 101.9(2) . . ?
C4 C3 H3 110.1 . . ?
C4 C3 C16 114.2(2) . . ?
C16 C3 C2 110.1(2) . . ?
C16 C3 H3 110.1 . . ?
C5 C4 C3 130.1(3) . . ?
C5 C4 C9 119.5(3) . . ?
C9 C4 C3 110.3(2) . . ?
C4 C5 H5 120.5 . . ?
C6 C5 C4 119.0(3) . . ?
C6 C5 H5 120.5 . . ?
C5 C6 H6 119.4 . . ?
C7 C6 C5 121.1(3) . . ?
C7 C6 H6 119.4 . . ?
C6 C7 H7 119.8 . . ?
C6 C7 C8 120.4(3) . . ?
C8 C7 H7 119.8 . . ?
C7 C8 H8 120.8 . . ?
C9 C8 C7 118.3(3) . . ?
C9 C8 H8 120.8 . . ?
C4 C9 C1 109.0(2) . . ?
C8 C9 C1 129.5(3) . . ?
C8 C9 C4 121.6(3) . . ?
O1 C10 C2 111.8(2) . . ?
O1 C10 H10A 109.3 . . ?
O1 C10 H10B 109.3 . . ?
C2 C10 H10A 109.3 . . ?
C2 C10 H10B 109.3 . . ?
H10A C10 H10B 107.9 . . ?
O1 C11 C12 115.9(3) . . ?
O1 C11 C16 123.8(3) . . ?
C16 C11 C12 120.2(3) . . ?
C11 C12 H12 119.8 . . ?
C13 C12 C11 120.4(3) . . ?
C13 C12 H12 119.8 . . ?
C12 C13 H13 120.0 . . ?
C12 C13 C14 120.1(3) . . ?
C14 C13 H13 120.0 . . ?
O2 C14 C13 115.9(3) . . ?
C15 C14 O2 124.1(3) . . ?
C15 C14 C13 119.9(3) . . ?
C14 C15 H15 119.6 . . ?
C14 C15 C16 120.9(3) . . ?
C16 C15 H15 119.6 . . ?
C11 C16 C3 121.2(3) . . ?
C11 C16 C15 118.5(3) . . ?
C15 C16 C3 120.3(3) . . ?
O2 C17 H17A 109.5 . . ?
O2 C17 H17B 109.5 . . ?
O2 C17 H17C 109.5 . . ?
H17A C17 H17B 109.5 . . ?
H17A C17 H17C 109.5 . . ?
H17B C17 H17C 109.5 . . ?
C19 C18 S1 119.9(2) . . ?
C19 C18 C23 120.6(2) . . ?
C23 C18 S1 119.4(2) . . ?
C18 C19 H19 120.4 . . ?
C18 C19 C20 119.3(2) . . ?
C20 C19 H19 120.4 . . ?
C19 C20 H20 119.4 . . ?
C21 C20 C19 121.2(3) . . ?
C21 C20 H20 119.4 . . ?
C20 C21 C22 118.3(3) . . ?
C20 C21 C24 120.2(3) . . ?
C22 C21 C24 121.5(3) . . ?
C21 C22 H22 119.2 . . ?
C23 C22 C21 121.6(3) . . ?
C23 C22 H22 119.2 . . ?
C18 C23 H23 120.6 . . ?
C22 C23 C18 118.8(3) . . ?
C22 C23 H23 120.6 . . ?
C21 C24 H24A 109.5 . . ?
C21 C24 H24B 109.5 . . ?
C21 C24 H24C 109.5 . . ?
H24A C24 H24B 109.5 . . ?
H24A C24 H24C 109.5 . . ?
H24B C24 H24C 109.5 . . ?

loop_
_geom_bond_atom_site_label_1
_geom_bond_atom_site_label_2
_geom_bond_distance
_geom_bond_site_symmetry_2
_geom_bond_publ_flag
S1 O3 1.438(2) . ?
S1 O4 1.438(2) . ?
S1 N1 1.608(3) . ?
S1 C18 1.766(3) . ?
O1 C10 1.428(4) . ?
O1 C11 1.376(4) . ?
O2 C14 1.383(4) . ?
O2 C17 1.425(5) . ?
N1 H1 0.8600 . ?
N1 C1 1.451(3) . ?
C1 H1A 1.0000 . ?
C1 C2 1.541(4) . ?
C1 C9 1.518(4) . ?
C2 H2 1.0000 . ?
C2 C3 1.548(4) . ?
C2 C10 1.511(4) . ?
C3 H3 1.0000 . ?
C3 C4 1.518(4) . ?
C3 C16 1.532(4) . ?
C4 C5 1.394(4) . ?
C4 C9 1.395(4) . ?
C5 H5 0.9500 . ?
C5 C6 1.386(4) . ?
C6 H6 0.9500 . ?
C6 C7 1.383(5) . ?
C7 H7 0.9500 . ?
C7 C8 1.399(4) . ?
C8 H8 0.9500 . ?
C8 C9 1.382(4) . ?
C10 H10A 0.9900 . ?
C10 H10B 0.9900 . ?
C11 C12 1.400(4) . ?
C11 C16 1.392(4) . ?
C12 H12 0.9500 . ?
C12 C13 1.364(5) . ?
C13 H13 0.9500 . ?
C13 C14 1.393(5) . ?
C14 C15 1.379(4) . ?
C15 H15 0.9500 . ?
C15 C16 1.399(4) . ?
C17 H17A 0.9800 . ?
C17 H17B 0.9800 . ?
C17 H17C 0.9800 . ?
C18 C19 1.385(4) . ?
C18 C23 1.388(4) . ?
C19 H19 0.9500 . ?
C19 C20 1.387(4) . ?
C20 H20 0.9500 . ?
C20 C21 1.385(4) . ?
C21 C22 1.387(4) . ?
C21 C24 1.516(4) . ?
C22 H22 0.9500 . ?
C22 C23 1.386(4) . ?
C23 H23 0.9500 . ?
C24 H24A 0.9800 . ?
C24 H24B 0.9800 . ?
C24 H24C 0.9800 . ?
